data_7216347
loop_
_publ_author_name
'Wu, Lin-Fei'
'Wang, Zhao-Xi'
'Xue, Chao-Chao'
'Xiao, Hong-Ping'
'Li, Ming-Xing'

_publ_section_title
;
 Two 2D sliver complexes with a symmetric and noncentrosymmetric
 architecture controlled by the metal--ligand ratio
;
_journal_issue 25
_journal_name_full CrystEngComm
_journal_page_first 5627
_journal_paper_doi 10.1039/c4ce00008k
_journal_volume 16
_journal_year 2014
_chemical_formula_moiety 'C14 H10 Ag O6 P'
_chemical_formula_sum 'C14 H10 Ag O6 P'
_chemical_formula_weight 413.06
_chemical_name_systematic
; 
 ? 
;
_space_group_IT_number 60
_symmetry_cell_setting orthorhombic
_symmetry_space_group_name_Hall '-P 2n 2ab'
_symmetry_space_group_name_H-M 'P b c n'
_atom_sites_solution_hydrogens geom
_atom_sites_solution_primary direct
_atom_sites_solution_secondary difmap
_audit_creation_method SHELXL-97
_cell_angle_alpha 90.00
_cell_angle_beta 90.00
_cell_angle_gamma 90.00
_cell_formula_units_Z 4
_cell_length_a 7.9663(9)
_cell_length_b 11.4723(13)
_cell_length_c 14.0805(17)
_cell_measurement_temperature 296(2)
_cell_volume 1286.8(3)
_computing_cell_refinement 'Bruker SMART'
_computing_data_collection 'Bruker SMART'
_computing_data_reduction 'Bruker SAINT'
_computing_molecular_graphics 'Bruker SHELXTL'
_computing_publication_material 'Bruker SHELXTL'
_computing_structure_refinement 'SHELXL-97 (Sheldrick, 1997)'
_computing_structure_solution 'SHELXS-97 (Sheldrick, 1990)'
_diffrn_ambient_temperature 296(2)
_diffrn_measured_fraction_theta_full 0.984
_diffrn_measured_fraction_theta_max 0.984
_diffrn_measurement_device_type 'CCD area detector'
_diffrn_measurement_method 'phi and omega scans'
_diffrn_radiation_monochromator graphite
_diffrn_radiation_source 'fine-focus sealed tube'
_diffrn_radiation_type MoK\a
_diffrn_radiation_wavelength 0.71073
_diffrn_reflns_av_R_equivalents 0.0154
_diffrn_reflns_av_sigmaI/netI 0.0134
_diffrn_reflns_limit_h_max 8
_diffrn_reflns_limit_h_min -9
_diffrn_reflns_limit_k_max 13
_diffrn_reflns_limit_k_min -13
_diffrn_reflns_limit_l_max 16
_diffrn_reflns_limit_l_min -6
_diffrn_reflns_number 4956
_diffrn_reflns_theta_full 25.18
_diffrn_reflns_theta_max 25.18
_diffrn_reflns_theta_min 2.89
_exptl_absorpt_coefficient_mu 1.720
_exptl_absorpt_correction_T_max 0.746
_exptl_absorpt_correction_T_min 0.682
_exptl_absorpt_correction_type multi-scan
_exptl_absorpt_process_details 'SADABS, Bruker (2000)'
_exptl_crystal_colour Colorless
_exptl_crystal_density_diffrn 2.132
_exptl_crystal_density_method 'not measured'
_exptl_crystal_description Prism
_exptl_crystal_F_000 816
_exptl_crystal_size_max 0.25
_exptl_crystal_size_mid 0.19
_exptl_crystal_size_min 0.17
_refine_diff_density_max 0.411
_refine_diff_density_min -0.788
_refine_diff_density_rms 0.082
_refine_ls_extinction_method none
_refine_ls_goodness_of_fit_ref 1.073
_refine_ls_hydrogen_treatment constr
_refine_ls_matrix_type full
_refine_ls_number_parameters 103
_refine_ls_number_reflns 1148
_refine_ls_number_restraints 0
_refine_ls_restrained_S_all 1.073
_refine_ls_R_factor_all 0.0293
_refine_ls_R_factor_gt 0.0277
_refine_ls_shift/su_max 0.000
_refine_ls_shift/su_mean 0.000
_refine_ls_structure_factor_coef Fsqd
_refine_ls_weighting_details 'calc w=1/[\s^2^(Fo^2^)+(0.0399P)^2^+2.5725P] where P=(Fo^2^+2Fc^2^)/3'
_refine_ls_weighting_scheme calc
_refine_ls_wR_factor_gt 0.0807
_refine_ls_wR_factor_ref 0.0820
_reflns_number_gt 1065
_reflns_number_total 1148
_reflns_threshold_expression >2sigma(I)
_cod_data_source_file c4ce00008k1.cif
_cod_data_source_block 1
_cod_depositor_comments
;
The following automatic conversions were performed:

'_exptl_absorpt_correction_type' value 'multi_scan' changed to
'multi-scan' according to
/usr/data/users/saulius/crontab/automatic-downloads/rss-feeds/RSC/lib/dictionaries/cif_core.dic
dictionary named 'cif_core.dic' version 2.4.2 from 2011-04-26.

Automatic conversion script
Id: cif_fix_values 2281 2013-09-26 08:29:07Z andrius 

 Adding full bibliography for 7216347--7216348.cif.
;
_cod_original_sg_symbol_Hall '-P 2n 2ab '
_cod_database_code 7216347

loop_
_symmetry_equiv_pos_as_xyz
'x, y, z'
'-x+1/2, -y+1/2, z+1/2'
'x+1/2, -y+1/2, -z'
'-x, y, -z+1/2'
'-x, -y, -z'
'x-1/2, y-1/2, -z-1/2'
'-x-1/2, y-1/2, z'
'x, -y, z-1/2'

loop_
_atom_site_label
_atom_site_type_symbol
_atom_site_fract_x
_atom_site_fract_y
_atom_site_fract_z
_atom_site_U_iso_or_equiv
_atom_site_adp_type
_atom_site_occupancy
_atom_site_symmetry_multiplicity
_atom_site_calc_flag
_atom_site_refinement_flags
Ag1 Ag 0.5000 -0.14547(3) 0.2500 0.04210(18) Uani 1 2 d S
C1 C 0.5965(4) 0.3632(2) 0.1390(2) 0.0270(6) Uani 1 1 d .
C2 C 0.4215(4) 0.3161(3) 0.1289(2) 0.0266(6) Uani 1 1 d .
C3 C 0.3074(4) 0.3796(3) 0.0750(2) 0.0328(7) Uani 1 1 d .
H3 H 0.3403 0.4495 0.0472 0.039 Uiso 1 1 calc R
C4 C 0.1447(4) 0.3392(3) 0.0622(2) 0.0387(8) Uani 1 1 d .
H4 H 0.0695 0.3814 0.0251 0.046 Uiso 1 1 calc R
C5 C 0.0946(4) 0.2362(3) 0.1047(2) 0.0353(7) Uani 1 1 d .
H5 H 0.0079 0.1911 0.0718 0.042 Uiso 1 1 calc R
C6 C 0.2068(4) 0.1742(3) 0.1596(2) 0.0318(7) Uani 1 1 d .
H6 H 0.1714 0.1057 0.1887 0.038 Uiso 1 1 calc R
C7 C 0.3724(4) 0.2114(3) 0.1725(2) 0.0269(6) Uani 1 1 d .
O1 O 0.6015(3) 0.47785(19) 0.1364(2) 0.0437(6) Uani 1 1 d .
H1 H 0.6984 0.4999 0.1442 0.066 Uiso 1 1 calc R
O2 O 0.7177(3) 0.30229(19) 0.15004(18) 0.0387(5) Uani 1 1 d .
O3 O 0.3877(3) 0.0464(2) 0.3109(2) 0.0445(6) Uani 1 1 d .
P1 P 0.5000 0.12075(10) 0.2500 0.0293(3) Uani 1 2 d S

loop_
_atom_site_aniso_label
_atom_site_aniso_U_11
_atom_site_aniso_U_22
_atom_site_aniso_U_33
_atom_site_aniso_U_23
_atom_site_aniso_U_13
_atom_site_aniso_U_12
Ag1 0.0401(3) 0.0274(2) 0.0589(3) 0.000 -0.00409(16) 0.000
C1 0.0239(15) 0.0300(15) 0.0272(14) -0.0009(11) 0.0028(12) -0.0011(12)
C2 0.0216(14) 0.0285(14) 0.0299(14) -0.0045(12) 0.0035(11) 0.0007(12)
C3 0.0319(16) 0.0315(15) 0.0351(16) 0.0015(13) -0.0008(13) 0.0014(13)
C4 0.0298(16) 0.0439(18) 0.0423(18) -0.0041(15) -0.0122(14) 0.0081(14)
C5 0.0225(15) 0.0397(17) 0.0436(17) -0.0114(14) -0.0066(13) 0.0006(13)
C6 0.0237(15) 0.0293(15) 0.0425(17) -0.0050(13) -0.0013(13) -0.0014(12)
C7 0.0193(13) 0.0274(14) 0.0340(15) -0.0051(12) -0.0008(11) 0.0015(11)
O1 0.0282(11) 0.0283(12) 0.0747(17) 0.0069(11) -0.0075(12) -0.0026(9)
O2 0.0225(11) 0.0334(12) 0.0603(14) 0.0003(10) 0.0018(10) 0.0012(9)
O3 0.0290(11) 0.0304(12) 0.0740(17) 0.0157(11) -0.0067(12) -0.0074(10)
P1 0.0195(5) 0.0175(5) 0.0508(7) 0.000 -0.0048(4) 0.000

loop_
_atom_type_symbol
_atom_type_description
_atom_type_scat_dispersion_real
_atom_type_scat_dispersion_imag
_atom_type_scat_source
C C 0.0033 0.0016 'International Tables Vol C Tables 4.2.6.8 and 6.1.1.4'
Ag Ag -0.8971 1.1015 'International Tables Vol C Tables 4.2.6.8 and 6.1.1.4'
O O 0.0106 0.0060 'International Tables Vol C Tables 4.2.6.8 and 6.1.1.4'
P P 0.1023 0.0942 'International Tables Vol C Tables 4.2.6.8 and 6.1.1.4'
H H 0.0000 0.0000 'International Tables Vol C Tables 4.2.6.8 and 6.1.1.4'

loop_
_geom_angle_atom_site_label_1
_geom_angle_atom_site_label_2
_geom_angle_atom_site_label_3
_geom_angle
_geom_angle_site_symmetry_1
_geom_angle_site_symmetry_3
O3 Ag1 O3 58.78(11) 4_655 .
O3 Ag1 C5 107.10(10) 4_655 7_655
O3 Ag1 C5 128.85(9) . 7_655
O3 Ag1 C5 128.85(9) 4_655 6_656
O3 Ag1 C5 107.10(10) . 6_656
C5 Ag1 C5 116.16(16) 7_655 6_656
O2 C1 O1 124.1(3) . .
O2 C1 C2 123.3(3) . .
O1 C1 C2 112.6(3) . .
C3 C2 C7 120.3(3) . .
C3 C2 C1 118.1(3) . .
C7 C2 C1 121.6(3) . .
C4 C3 C2 120.5(3) . .
C4 C3 H3 119.8 . .
C2 C3 H3 119.8 . .
C5 C4 C3 119.9(3) . .
C5 C4 H4 120.1 . .
C3 C4 H4 120.1 . .
C6 C5 C4 119.7(3) . .
C6 C5 Ag1 91.0(2) . 6_566
C4 C5 Ag1 88.7(2) . 6_566
C6 C5 H5 116.7 . .
C4 C5 H5 116.7 . .
Ag1 C5 H5 116.7 6_566 .
C5 C6 C7 121.8(3) . .
C5 C6 H6 119.1 . .
C7 C6 H6 119.1 . .
C6 C7 C2 117.8(3) . .
C6 C7 P1 115.5(2) . .
C2 C7 P1 126.6(2) . .
C1 O1 H1 109.5 . .
P1 O3 Ag1 95.13(13) . .
O3 P1 O3 111.0(2) 4_655 .
O3 P1 C7 109.51(13) 4_655 4_655
O3 P1 C7 108.33(14) . 4_655
O3 P1 C7 108.33(14) 4_655 .
O3 P1 C7 109.51(13) . .
C7 P1 C7 110.19(19) 4_655 .

loop_
_geom_bond_atom_site_label_1
_geom_bond_atom_site_label_2
_geom_bond_distance
_geom_bond_site_symmetry_2
Ag1 O3 2.527(3) 4_655
Ag1 O3 2.527(3) .
Ag1 C5 2.568(3) 7_655
Ag1 C5 2.568(3) 6_656
C1 O2 1.201(4) .
C1 O1 1.316(4) .
C1 C2 1.502(4) .
C2 C3 1.391(4) .
C2 C7 1.405(4) .
C3 C4 1.387(5) .
C3 H3 0.9300 .
C4 C5 1.384(5) .
C4 H4 0.9300 .
C5 C6 1.379(4) .
C5 Ag1 2.568(3) 6_566
C5 H5 0.9800 .
C6 C7 1.399(4) .
C6 H6 0.9300 .
C7 P1 1.818(3) .
O1 H1 0.8200 .
O3 P1 1.505(2) .
P1 O3 1.505(2) 4_655
P1 C7 1.818(3) 4_655

loop_
_geom_hbond_atom_site_label_D
_geom_hbond_atom_site_label_H
_geom_hbond_atom_site_label_A
_geom_hbond_distance_DH
_geom_hbond_distance_HA
_geom_hbond_distance_DA
_geom_hbond_angle_DHA
_geom_hbond_site_symmetry_A
O1 H1 O3 0.82 1.72 2.523(3) 166.1 6_666
